data_4311519
loop_
_publ_author_name
'Vincent J. Catalano'
'Mark A. Malwitz'
'Anthony O. Etogo'

_publ_section_title
;
 Pyridine Substituted N-Heterocyclic Carbene Ligands as Supports for
 Au(I)-Ag(I) Interactions: Formation of a Chiral Coordination Polymer
;
_journal_name_full 'Inorganic Chemistry'
_journal_page_first 5714
_journal_page_last 5724
_journal_paper_doi 10.1021/ic049604k
_journal_volume 43
_journal_year 2004
_chemical_formula_sum 'C26 H20 Au B F4 N8 O2'
_chemical_formula_weight 760.28
_chemical_name_common 6.2H2O
_chemical_name_systematic
; 
 ? 
;
_space_group_IT_number 14
_symmetry_cell_setting monoclinic
_symmetry_space_group_name_Hall '-P 2ybc'
_symmetry_space_group_name_H-M 'P 1 21/c 1'
_atom_sites_solution_hydrogens geom
_atom_sites_solution_primary direct
_atom_sites_solution_secondary difmap
_audit_creation_method SHELXL-97
_cell_angle_alpha 90.00
_cell_angle_beta 118.8110(10)
_cell_angle_gamma 90.00
_cell_formula_units_Z 4
_cell_length_a 14.6707(7)
_cell_length_b 13.6380(7)
_cell_length_c 14.9697(7)
_cell_measurement_temperature 100(2)
_cell_volume 2624.4(2)
_computing_cell_refinement 'Bruker SMART'
_computing_data_collection 'Bruker SMART'
_computing_data_reduction 'Bruker SAINT'
_computing_molecular_graphics 'Bruker SHELXTL'
_computing_publication_material 'Bruker SHELXTL'
_computing_structure_refinement 'SHELXL-97 (Sheldrick, 1997)'
_computing_structure_solution 'SHELXS-97 (Sheldrick, 1990)'
_diffrn_ambient_temperature 373(2)
_diffrn_measured_fraction_theta_full 0.998
_diffrn_measured_fraction_theta_max 0.998
_diffrn_measurement_device_type 'CCD area detector'
_diffrn_measurement_method 'phi and omega scans'
_diffrn_radiation_monochromator graphite
_diffrn_radiation_source 'fine-focus sealed tube'
_diffrn_radiation_type MoK\a
_diffrn_radiation_wavelength 0.71073
_diffrn_reflns_av_R_equivalents 0.0266
_diffrn_reflns_av_sigmaI/netI 0.0279
_diffrn_reflns_limit_h_max 18
_diffrn_reflns_limit_h_min -19
_diffrn_reflns_limit_k_max 17
_diffrn_reflns_limit_k_min -17
_diffrn_reflns_limit_l_max 13
_diffrn_reflns_limit_l_min -19
_diffrn_reflns_number 19503
_diffrn_reflns_theta_full 27.50
_diffrn_reflns_theta_max 27.50
_diffrn_reflns_theta_min 1.58
_exptl_absorpt_coefficient_mu 5.677
_exptl_absorpt_correction_T_max 0.1844
_exptl_absorpt_correction_T_min 0.1463
_exptl_absorpt_correction_type SADABS
_exptl_crystal_colour colorless
_exptl_crystal_density_diffrn 1.924
_exptl_crystal_density_meas 0
_exptl_crystal_density_method 'not measured'
_exptl_crystal_description block
_exptl_crystal_F_000 1472
_exptl_crystal_size_max 0.55
_exptl_crystal_size_mid 0.49
_exptl_crystal_size_min 0.45
_refine_diff_density_max 2.183
_refine_diff_density_min -0.988
_refine_diff_density_rms 0.148
_refine_ls_extinction_method none
_refine_ls_goodness_of_fit_ref 1.050
_refine_ls_hydrogen_treatment mixed
_refine_ls_matrix_type full
_refine_ls_number_parameters 415
_refine_ls_number_reflns 6021
_refine_ls_number_restraints 30
_refine_ls_restrained_S_all 1.061
_refine_ls_R_factor_all 0.0321
_refine_ls_R_factor_gt 0.0275
_refine_ls_shift/su_max 0.002
_refine_ls_shift/su_mean 0.000
_refine_ls_structure_factor_coef Fsqd
_refine_ls_weighting_details 'calc w=1/[\s^2^(Fo^2^)+(0.0400P)^2^+4.0000P] where P=(Fo^2^+2Fc^2^)/3'
_refine_ls_weighting_scheme calc
_refine_ls_wR_factor_gt 0.0696
_refine_ls_wR_factor_ref 0.0712
_reflns_number_gt 5431
_reflns_number_total 6021
_reflns_threshold_expression >2sigma(I)
_cod_data_source_file ic049604ksi20040323_054337_4.cif
_cod_data_source_block 391absm
_cod_depositor_comments
;
The following automatic conversions were performed:
'_symmetry_cell_setting' value 'Monoclinic' changed to 'monoclinic'
according to '/home/saulius/struct/CIF-dictionaries/cif_core.dic'
dictionary named 'cif_core.dic' version 2.4.1 from 2010-06-29.

Automatic conversion script
Id: cif_fix_enum 1527 2010-12-29 10:47:43Z saulius 
;
_cod_database_code 4311519

loop_
_symmetry_equiv_pos_as_xyz
'x, y, z'
'-x, y+1/2, -z+1/2'
'-x, -y, -z'
'x, -y-1/2, z-1/2'

loop_
_atom_site_label
_atom_site_type_symbol
_atom_site_fract_x
_atom_site_fract_y
_atom_site_fract_z
_atom_site_U_iso_or_equiv
_atom_site_adp_type
_atom_site_occupancy
_atom_site_symmetry_multiplicity
_atom_site_calc_flag
_atom_site_refinement_flags
_atom_site_disorder_assembly
_atom_site_disorder_group
Au1 Au 0.002874(10) 0.356873(9) 0.959503(10) 0.01956(6) Uani 1 1 d . . .
N1 N -0.1040(2) 0.34483(19) 0.7313(2) 0.0200(6) Uani 1 1 d . . .
N2 N 0.0588(3) 0.3684(2) 0.7852(2) 0.0223(6) Uani 1 1 d . . .
N3 N 0.2142(3) 0.4400(2) 0.8150(3) 0.0353(8) Uani 1 1 d . . .
N4 N -0.1968(3) 0.2493(2) 0.7903(2) 0.0261(6) Uani 1 1 d . . .
N5 N -0.0830(2) 0.3837(2) 1.1041(2) 0.0222(6) Uani 1 1 d . . .
N6 N 0.0821(3) 0.3694(2) 1.1913(2) 0.0231(6) Uani 1 1 d . . .
N7 N 0.2532(3) 0.4052(2) 1.3075(2) 0.0300(7) Uani 1 1 d . . .
N8 N -0.2538(3) 0.3312(2) 1.0389(2) 0.0255(6) Uani 1 1 d . . .
C1 C -0.0113(3) 0.3514(2) 0.8189(3) 0.0223(7) Uani 1 1 d . . .
C2 C -0.0920(3) 0.3593(2) 0.6455(3) 0.0241(7) Uani 1 1 d . . .
H2A H -0.1444 0.3590 0.5779 0.029 Uiso 1 1 calc R . .
C3 C 0.0098(3) 0.3736(3) 0.6796(3) 0.0264(8) Uani 1 1 d . . .
H3A H 0.0417 0.3849 0.6399 0.032 Uiso 1 1 calc R . .
C4 C 0.1696(3) 0.3757(3) 0.8480(3) 0.0257(8) Uani 1 1 d . . .
C5 C 0.2219(3) 0.3147(3) 0.9312(3) 0.0295(8) Uani 1 1 d . . .
H5A H 0.1865 0.2696 0.9498 0.035 Uiso 1 1 calc R . .
C6 C 0.3292(3) 0.3236(3) 0.9858(4) 0.0378(9) Uani 1 1 d . . .
H6A H 0.3677 0.2843 1.0425 0.045 Uiso 1 1 calc R . .
C7 C 0.3784(3) 0.3919(3) 0.9547(4) 0.0415(11) Uani 1 1 d . . .
H7A H 0.4502 0.4000 0.9909 0.050 Uiso 1 1 calc R . .
C8 C 0.3186(3) 0.4474(3) 0.8692(4) 0.0425(11) Uani 1 1 d . . .
H8A H 0.3520 0.4921 0.8478 0.051 Uiso 1 1 calc R . .
C9 C -0.2016(3) 0.3183(2) 0.7253(3) 0.0207(7) Uani 1 1 d . . .
C10 C -0.2918(3) 0.3611(2) 0.6517(3) 0.0248(7) Uani 1 1 d . . .
H10A H -0.2900 0.4103 0.6095 0.030 Uiso 1 1 calc R . .
C11 C -0.3851(3) 0.3283(3) 0.6428(3) 0.0316(8) Uani 1 1 d . . .
H11A H -0.4479 0.3548 0.5938 0.038 Uiso 1 1 calc R . .
C12 C -0.3838(3) 0.2559(3) 0.7075(3) 0.0355(9) Uani 1 1 d . . .
H12A H -0.4455 0.2318 0.7021 0.043 Uiso 1 1 calc R . .
C13 C -0.2889(3) 0.2195(3) 0.7804(3) 0.0320(8) Uani 1 1 d . . .
H13A H -0.2886 0.1720 0.8251 0.038 Uiso 1 1 calc R . .
C14 C 0.0021(3) 0.3700(2) 1.0937(3) 0.0212(7) Uani 1 1 d . . .
C15 C -0.0578(3) 0.3894(3) 1.2061(3) 0.0258(7) Uani 1 1 d . . .
H15A H -0.1042 0.3966 1.2315 0.031 Uiso 1 1 calc R . .
C16 C 0.0457(3) 0.3825(3) 1.2608(3) 0.0258(7) Uani 1 1 d . . .
H16A H 0.0855 0.3858 1.3314 0.031 Uiso 1 1 calc R . .
C17 C 0.1902(3) 0.3522(2) 1.2254(3) 0.0247(7) Uani 1 1 d . . .
C18 C 0.2222(3) 0.2826(3) 1.1804(3) 0.0291(8) Uani 1 1 d . . .
H18A H 0.1748 0.2475 1.1237 0.035 Uiso 1 1 calc R . .
C19 C 0.3285(3) 0.2668(3) 1.2233(3) 0.0351(9) Uani 1 1 d . . .
H19A H 0.3538 0.2197 1.1960 0.042 Uiso 1 1 calc R . .
C20 C 0.3961(3) 0.3212(3) 1.3062(3) 0.0364(9) Uani 1 1 d . . .
H20A H 0.4677 0.3127 1.3346 0.044 Uiso 1 1 calc R . .
C21 C 0.3553(3) 0.3888(3) 1.3465(3) 0.0340(9) Uani 1 1 d . . .
H21A H 0.4011 0.4246 1.4035 0.041 Uiso 1 1 calc R . .
C22 C -0.1885(3) 0.3881(2) 1.0240(3) 0.0212(7) Uani 1 1 d . . .
C23 C -0.2181(3) 0.4519(2) 0.9426(3) 0.0253(7) Uani 1 1 d . . .
H23A H -0.1696 0.4905 0.9358 0.030 Uiso 1 1 calc R . .
C24 C -0.3227(3) 0.4559(3) 0.8718(3) 0.0274(8) Uani 1 1 d . . .
H24A H -0.3459 0.4974 0.8158 0.033 Uiso 1 1 calc R . .
C25 C -0.3923(3) 0.3976(3) 0.8850(3) 0.0273(8) Uani 1 1 d . . .
H25A H -0.4631 0.3992 0.8387 0.033 Uiso 1 1 calc R . .
C26 C -0.3536(3) 0.3369(3) 0.9694(3) 0.0278(8) Uani 1 1 d . . .
H26A H -0.4004 0.2973 0.9780 0.033 Uiso 1 1 calc R . .
F4 F 0.4300(3) 0.5312(3) 0.5568(3) 0.0207(8) Uani 0.50 1 d PU . .
F3 F 0.4321(7) 0.5410(6) 0.7098(9) 0.0357(17) Uani 0.50 1 d PU . .
F2 F 0.3887(8) 0.3974(9) 0.6158(12) 0.045(2) Uani 0.50 1 d PU . .
F1 F 0.2762(4) 0.5318(4) 0.5609(4) 0.0283(10) Uani 0.50 1 d PU . .
B1 B 0.3741(6) 0.4976(4) 0.6098(5) 0.0557(16) Uani 1 1 d . A .
F1A F 0.2535(13) 0.4742(14) 0.5859(13) 0.191(7) Uani 0.50 1 d PU A 2
F2A F 0.3730(15) 0.4072(13) 0.5860(15) 0.098(7) Uani 0.50 1 d PU A 2
F3A F 0.4113(13) 0.5067(10) 0.7099(11) 0.099(5) Uani 0.50 1 d PU A 2
F4A F 0.3357(14) 0.5681(6) 0.5606(6) 0.147(6) Uani 0.50 1 d PU A 2
O2S O -0.0785(4) 0.4039(4) 0.4259(4) 0.0894(15) Uani 1 1 d . B 2
O1S O 0.1258(4) 0.3838(4) 0.5097(4) 0.0922(16) Uani 1 1 d . C 2

loop_
_atom_site_aniso_label
_atom_site_aniso_U_11
_atom_site_aniso_U_22
_atom_site_aniso_U_33
_atom_site_aniso_U_23
_atom_site_aniso_U_13
_atom_site_aniso_U_12
Au1 0.02203(8) 0.01788(8) 0.01728(8) -0.00176(4) 0.00828(6) -0.00183(4)
N1 0.0248(15) 0.0170(13) 0.0183(15) -0.0001(10) 0.0105(13) 0.0002(11)
N2 0.0264(16) 0.0198(13) 0.0219(16) -0.0027(11) 0.0127(14) -0.0001(11)
N3 0.0354(19) 0.0227(15) 0.054(2) -0.0048(15) 0.0262(18) -0.0014(13)
N4 0.0341(17) 0.0244(14) 0.0194(15) -0.0016(12) 0.0126(13) -0.0032(12)
N5 0.0294(16) 0.0175(12) 0.0181(15) 0.0028(11) 0.0103(13) 0.0002(12)
N6 0.0274(16) 0.0195(13) 0.0201(16) 0.0022(11) 0.0097(13) 0.0003(11)
N7 0.0333(18) 0.0276(15) 0.0213(16) 0.0048(13) 0.0071(14) 0.0032(13)
N8 0.0304(17) 0.0222(13) 0.0246(16) 0.0020(12) 0.0137(14) -0.0020(12)
C1 0.0240(18) 0.0158(15) 0.0265(19) -0.0026(13) 0.0117(16) -0.0001(12)
C2 0.034(2) 0.0187(16) 0.0226(19) -0.0005(13) 0.0165(17) 0.0008(13)
C3 0.036(2) 0.0207(15) 0.0248(19) -0.0020(14) 0.0165(17) 0.0004(15)
C4 0.0229(18) 0.0224(16) 0.036(2) -0.0106(15) 0.0171(17) -0.0027(14)
C5 0.0281(19) 0.0291(18) 0.031(2) -0.0065(16) 0.0144(17) -0.0008(15)
C6 0.032(2) 0.042(2) 0.036(2) -0.0101(19) 0.0134(19) 0.0034(18)
C7 0.027(2) 0.041(2) 0.055(3) -0.018(2) 0.019(2) -0.0033(18)
C8 0.036(2) 0.031(2) 0.073(3) -0.013(2) 0.036(2) -0.0071(17)
C9 0.0239(17) 0.0201(15) 0.0172(16) -0.0056(13) 0.0093(14) -0.0032(13)
C10 0.0281(19) 0.0260(17) 0.0172(18) -0.0023(13) 0.0085(15) 0.0036(14)
C11 0.0233(19) 0.041(2) 0.025(2) -0.0075(17) 0.0075(16) 0.0025(16)
C12 0.032(2) 0.047(2) 0.031(2) -0.0145(18) 0.0167(18) -0.0136(18)
C13 0.040(2) 0.0331(19) 0.027(2) -0.0063(16) 0.0198(18) -0.0113(17)
C14 0.0263(18) 0.0154(14) 0.0198(17) 0.0008(12) 0.0094(15) 0.0003(12)
C15 0.035(2) 0.0234(16) 0.0219(18) 0.0029(14) 0.0161(17) 0.0029(15)
C16 0.035(2) 0.0236(16) 0.0194(18) 0.0042(14) 0.0130(16) 0.0024(15)
C17 0.0269(19) 0.0216(16) 0.0213(19) 0.0070(13) 0.0082(16) 0.0015(13)
C18 0.035(2) 0.0239(17) 0.0248(19) 0.0036(15) 0.0120(17) 0.0030(15)
C19 0.045(2) 0.0264(18) 0.035(2) 0.0077(16) 0.020(2) 0.0083(17)
C20 0.034(2) 0.034(2) 0.034(2) 0.0147(18) 0.0108(18) 0.0088(17)
C21 0.033(2) 0.0347(19) 0.023(2) 0.0067(17) 0.0046(17) 0.0034(17)
C22 0.0252(18) 0.0186(14) 0.0201(17) -0.0001(13) 0.0112(14) 0.0012(13)
C23 0.0308(19) 0.0206(16) 0.0261(18) 0.0031(14) 0.0151(16) 0.0000(14)
C24 0.034(2) 0.0246(17) 0.0236(18) 0.0052(14) 0.0138(16) 0.0057(15)
C25 0.0299(19) 0.0266(18) 0.0232(19) 0.0002(15) 0.0110(16) 0.0024(15)
C26 0.032(2) 0.0267(17) 0.025(2) 0.0003(15) 0.0136(17) -0.0049(15)
F4 0.0174(19) 0.031(2) 0.0102(18) 0.0033(15) 0.0041(15) -0.0090(16)
F3 0.033(3) 0.039(4) 0.028(3) 0.001(3) 0.008(2) 0.005(3)
F2 0.044(4) 0.020(3) 0.077(7) 0.017(4) 0.033(4) 0.006(3)
F1 0.027(2) 0.019(2) 0.037(3) 0.003(2) 0.014(2) 0.0065(18)
B1 0.072(4) 0.040(3) 0.045(3) 0.012(3) 0.021(3) 0.029(3)
F1A 0.149(13) 0.199(15) 0.203(15) 0.002(13) 0.068(11) 0.083(12)
F2A 0.148(12) 0.046(6) 0.103(13) 0.018(6) 0.062(9) 0.043(6)
F3A 0.143(13) 0.100(11) 0.038(5) 0.025(7) 0.031(8) 0.069(8)
F4A 0.293(15) 0.049(5) 0.036(4) 0.016(4) 0.028(7) -0.015(7)
O2S 0.106(4) 0.088(3) 0.081(3) -0.024(3) 0.051(3) -0.022(3)
O1S 0.077(4) 0.107(4) 0.088(4) 0.029(3) 0.036(3) 0.002(3)

loop_
_atom_type_symbol
_atom_type_description
_atom_type_scat_dispersion_real
_atom_type_scat_dispersion_imag
_atom_type_scat_source
C C 0.0033 0.0016 'International Tables Vol C Tables 4.2.6.8 and 6.1.1.4'
H H 0.0000 0.0000 'International Tables Vol C Tables 4.2.6.8 and 6.1.1.4'
B B 0.0013 0.0007 'International Tables Vol C Tables 4.2.6.8 and 6.1.1.4'
N N 0.0061 0.0033 'International Tables Vol C Tables 4.2.6.8 and 6.1.1.4'
F F 0.0171 0.0103 'International Tables Vol C Tables 4.2.6.8 and 6.1.1.4'
Au Au -2.0133 8.8022 'International Tables Vol C Tables 4.2.6.8 and 6.1.1.4'
O O 0.0106 0.0060 'International Tables Vol C Tables 4.2.6.8 and 6.1.1.4'

loop_
_geom_angle_atom_site_label_1
_geom_angle_atom_site_label_2
_geom_angle_atom_site_label_3
_geom_angle
_geom_angle_site_symmetry_1
_geom_angle_site_symmetry_3
_geom_angle_publ_flag
C1 Au1 C14 173.78(14) . . ?
C1 N1 C2 111.6(3) . . ?
C1 N1 C9 125.3(3) . . ?
C2 N1 C9 122.9(3) . . ?
C1 N2 C3 111.1(3) . . ?
C1 N2 C4 125.9(3) . . ?
C3 N2 C4 122.9(3) . . ?
C4 N3 C8 116.6(4) . . ?
C9 N4 C13 115.8(3) . . ?
C14 N5 C15 111.4(3) . . ?
C14 N5 C22 126.7(3) . . ?
C15 N5 C22 121.8(3) . . ?
C14 N6 C16 111.0(3) . . ?
C14 N6 C17 128.0(3) . . ?
C16 N6 C17 120.9(3) . . ?
C17 N7 C21 116.3(3) . . ?
C26 N8 C22 116.4(3) . . ?
N1 C1 N2 103.6(3) . . ?
N1 C1 Au1 124.1(3) . . ?
N2 C1 Au1 131.5(3) . . ?
C3 C2 N1 106.4(3) . . ?
C2 C3 N2 107.3(3) . . ?
N3 C4 C5 125.1(4) . . ?
N3 C4 N2 114.2(4) . . ?
C5 C4 N2 120.6(3) . . ?
C4 C5 C6 117.2(4) . . ?
C5 C6 C7 119.2(4) . . ?
C8 C7 C6 118.6(4) . . ?
N3 C8 C7 123.2(4) . . ?
N4 C9 C10 125.2(3) . . ?
N4 C9 N1 115.6(3) . . ?
C10 C9 N1 119.1(3) . . ?
C9 C10 C11 117.6(4) . . ?
C12 C11 C10 119.1(4) . . ?
C11 C12 C13 118.8(4) . . ?
N4 C13 C12 123.5(4) . . ?
N5 C14 N6 104.1(3) . . ?
N5 C14 Au1 125.3(3) . . ?
N6 C14 Au1 130.6(3) . . ?
C16 C15 N5 106.9(3) . . ?
C15 C16 N6 106.5(3) . . ?
N7 C17 C18 125.2(4) . . ?
N7 C17 N6 113.3(3) . . ?
C18 C17 N6 121.4(3) . . ?
C17 C18 C19 117.1(4) . . ?
C20 C19 C18 119.7(4) . . ?
C19 C20 C21 118.5(4) . . ?
N7 C21 C20 123.2(4) . . ?
N8 C22 C23 124.5(3) . . ?
N8 C22 N5 114.1(3) . . ?
C23 C22 N5 121.3(3) . . ?
C24 C23 C22 117.5(3) . . ?
C23 C24 C25 119.4(3) . . ?
C24 C25 C26 117.9(4) . . ?
N8 C26 C25 124.3(4) . . ?
B1 F4 F4A 46.8(4) . . ?
F3A F3 B1 67(3) . . ?
F4A F1 F1A 147.1(13) . . ?
F4A F1 B1 58.0(7) . . ?
F1A F1 B1 89.1(10) . . ?
F4A B1 F2A 132.4(11) . . ?
F4A B1 F3A 116.2(9) . . ?
F2A B1 F3A 110.2(11) . . ?
F4A B1 F1 46.4(9) . . ?
F2A B1 F1 108.5(10) . . ?
F3A B1 F1 109.4(9) . . ?
F4A B1 F2 149.6(10) . . ?
F2A B1 F2 17.3(13) . . ?
F3A B1 F2 93.0(10) . . ?
F1 B1 F2 118.1(8) . . ?
F4A B1 F3 100.3(7) . . ?
F2A B1 F3 127.1(10) . . ?
F3A B1 F3 22.7(7) . . ?
F1 B1 F3 111.3(6) . . ?
F2 B1 F3 110.0(8) . . ?
F4A B1 F4 68.2(10) . . ?
F2A B1 F4 95.0(9) . . ?
F3A B1 F4 123.3(9) . . ?
F1 B1 F4 109.1(5) . . ?
F2 B1 F4 103.6(7) . . ?
F3 B1 F4 103.3(6) . . ?
F4A B1 F1A 83.3(10) . . ?
F2A B1 F1A 83.4(11) . . ?
F3A B1 F1A 94.4(10) . . ?
F1 B1 F1A 36.8(6) . . ?
F2 B1 F1A 86.5(8) . . ?
F3 B1 F1A 109.7(8) . . ?
F4 B1 F1A 139.6(8) . . ?
F1 F1A B1 54.0(10) . . ?
F3 F3A B1 90(3) . . ?
F1 F4A B1 75.6(7) . . ?
F1 F4A F4 130.9(8) . . ?
B1 F4A F4 65.0(9) . . ?

loop_
_geom_bond_atom_site_label_1
_geom_bond_atom_site_label_2
_geom_bond_distance
_geom_bond_site_symmetry_2
_geom_bond_publ_flag
Au1 C1 2.014(4) . ?
Au1 C14 2.022(4) . ?
N1 C1 1.363(5) . ?
N1 C2 1.392(5) . ?
N1 C9 1.438(5) . ?
N2 C1 1.367(5) . ?
N2 C3 1.387(5) . ?
N2 C4 1.437(5) . ?
N3 C4 1.323(5) . ?
N3 C8 1.348(6) . ?
N4 C9 1.330(4) . ?
N4 C13 1.350(5) . ?
N5 C14 1.345(5) . ?
N5 C15 1.389(5) . ?
N5 C22 1.431(5) . ?
N6 C14 1.364(5) . ?
N6 C16 1.390(5) . ?
N6 C17 1.431(5) . ?
N7 C17 1.338(5) . ?
N7 C21 1.339(5) . ?
N8 C26 1.328(5) . ?
N8 C22 1.333(5) . ?
C2 C3 1.340(6) . ?
C4 C5 1.383(6) . ?
C5 C6 1.386(6) . ?
C6 C7 1.389(7) . ?
C7 C8 1.378(7) . ?
C9 C10 1.378(5) . ?
C10 C11 1.385(6) . ?
C11 C12 1.376(6) . ?
C12 C13 1.382(6) . ?
C15 C16 1.337(6) . ?
C17 C18 1.372(5) . ?
C18 C19 1.387(6) . ?
C19 C20 1.374(6) . ?
C20 C21 1.387(6) . ?
C22 C23 1.385(5) . ?
C23 C24 1.382(5) . ?
C24 C25 1.382(5) . ?
C25 C26 1.383(5) . ?
F4 B1 1.462(8) . ?
F4 F4A 1.499(19) . ?
F3 F3A 0.558(17) . ?
F3 B1 1.445(13) . ?
F2 B1 1.380(14) . ?
F1 F4A 1.004(17) . ?
F1 F1A 0.99(2) . ?
F1 B1 1.343(8) . ?
B1 F4A 1.176(10) . ?
B1 F2A 1.28(2) . ?
B1 F3A 1.330(16) . ?
B1 F1A 1.66(2) . ?
